data_7039623
loop_
_publ_author_name
'Jiang, Shi'
'Quintero-Duque, Samuel'
'Roisnel, Thierry'
'Dorcet, Vincent'
'Grellier, Mary'
'Sabo-Etienne, Sylviane'
'Darcel, Christophe'
'Sortais, Jean-Baptiste'

_publ_section_title
;
 Direct synthesis of dicarbonyl PCP-iron hydride complexes and catalytic
 dehydrogenative borylation of styrene.
;
_journal_issue 27
_journal_name_full 'Dalton transactions (Cambridge, England : 2003)'
_journal_page_first 11101
_journal_page_last 11108
_journal_paper_doi 10.1039/c6dt01149g
_journal_volume 45
_journal_year 2016
_chemical_compound_source 'synthesis as described'
_chemical_formula_moiety 'C30 H40 Fe2 O10 P2'
_chemical_formula_sum 'C30 H40 Fe2 O10 P2'
_chemical_formula_weight 734.26
_chemical_name_systematic
;
 ?
;
_space_group_IT_number 15
_symmetry_cell_setting monoclinic
_symmetry_Int_Tables_number 15
_symmetry_space_group_name_Hall '-C 2yc'
_symmetry_space_group_name_H-M 'C 1 2/c 1'
_atom_sites_solution_hydrogens geom
_atom_sites_solution_primary direct
_atom_sites_solution_secondary difmap
_audit_conform_dict_location ftp://ftp.iucr.org/pub/cif_core.dic
_audit_conform_dict_name cif_core.dic
_audit_conform_dict_version 2.3
_audit_creation_date 2014-05-21T18:03:10-00:00
_audit_creation_method 'WinGX routine CIF_UPDATE'
_audit_update_record
;
2016-03-18 deposited with the CCDC.
2016-06-14 downloaded from the CCDC.
;
_cell_angle_alpha 90
_cell_angle_beta 113.242(4)
_cell_angle_gamma 90
_cell_formula_units_Z 4
_cell_length_a 14.749(2)
_cell_length_b 16.1056(19)
_cell_length_c 15.644(2)
_cell_measurement_reflns_used 2447
_cell_measurement_temperature 150(2)
_cell_measurement_theta_max 25.52
_cell_measurement_theta_min 2.75
_cell_measurement_wavelength 0.71073
_cell_volume 3414.5(8)
_computing_cell_refinement 'Bruker APEX2 (Bruker, 2006)'
_computing_data_collection 'Bruker APEX2 (Bruker, 2006)'
_computing_data_reduction 'Bruker APEX2 (Bruker, 2006)'
_computing_molecular_graphics 'Ortep-3 for Windows (Farrugia, 1997)'
_computing_publication_material
;
           WinGX publication routines (Farrugia, 2012),
           CRYSCAL (T. Roisnel, local program)
;
_computing_structure_refinement 'SHELXL-97 (Sheldrick, 1997)'
_computing_structure_solution 'SIR97 (Altomare et al., 1999)'
_diffrn_ambient_temperature 150(2)
_diffrn_detector 'CCD plate'
_diffrn_measured_fraction_theta_full 0.991
_diffrn_measured_fraction_theta_max 0.979
_diffrn_measurement_device_type 'APEXII, Bruker-AXS'
_diffrn_measurement_method 'CCD rotation images, thin slices'
_diffrn_radiation_monochromator graphite
_diffrn_radiation_probe x-ray
_diffrn_radiation_type MoK\a
_diffrn_radiation_wavelength 0.71073
_diffrn_reflns_av_R_equivalents 0.0538
_diffrn_reflns_av_unetI/netI 0.0726
_diffrn_reflns_limit_h_max 19
_diffrn_reflns_limit_h_min -15
_diffrn_reflns_limit_k_max 20
_diffrn_reflns_limit_k_min -15
_diffrn_reflns_limit_l_max 19
_diffrn_reflns_limit_l_min -20
_diffrn_reflns_number 10341
_diffrn_reflns_theta_full 25
_diffrn_reflns_theta_max 27.44
_diffrn_reflns_theta_min 2.92
_exptl_absorpt_coefficient_mu 0.995
_exptl_absorpt_correction_T_max 0.887
_exptl_absorpt_correction_T_min 0.642
_exptl_absorpt_correction_type multi-scan
_exptl_absorpt_process_details
;
  [Sheldrick, G.M. (2002). SADABS Bruker AXS Inc., Madison, Wisconsin, USA]
;
_exptl_crystal_colour colourless
_exptl_crystal_density_diffrn 1.428
_exptl_crystal_density_method 'not measured'
_exptl_crystal_description prism
_exptl_crystal_F_000 1528
_exptl_crystal_size_max 0.27
_exptl_crystal_size_mid 0.2
_exptl_crystal_size_min 0.12
_refine_diff_density_max 0.594
_refine_diff_density_min -0.606
_refine_diff_density_rms 0.086
_refine_ls_extinction_method none
_refine_ls_goodness_of_fit_ref 1.062
_refine_ls_hydrogen_treatment constr
_refine_ls_matrix_type full
_refine_ls_number_parameters 206
_refine_ls_number_reflns 3812
_refine_ls_number_restraints 0
_refine_ls_restrained_S_all 1.062
_refine_ls_R_factor_all 0.0922
_refine_ls_R_factor_gt 0.0522
_refine_ls_shift/su_max 0.001
_refine_ls_shift/su_mean 0
_refine_ls_structure_factor_coef Fsqd
_refine_ls_weighting_details 'calc w=1/[\s^2^(Fo^2^)+(0.0581P)^2^+5.4616P] where P=(Fo^2^+2Fc^2^)/3'
_refine_ls_weighting_scheme calc
_refine_ls_wR_factor_gt 0.1306
_refine_ls_wR_factor_ref 0.148
_reflns_number_gt 2482
_reflns_number_total 3812
_reflns_threshold_expression >2sigma(I)
_cod_data_source_file c6dt01149g2.cif
_cod_data_source_block SQD234
_cod_depositor_comments 'Adding full bibliography for 7039619--7039625.cif.'
_cod_original_sg_symbol_H-M 'C 2/c'
_cod_database_code 7039623

loop_
_symmetry_equiv_pos_as_xyz
'x, y, z'
'-x, y, -z+1/2'
'x+1/2, y+1/2, z'
'-x+1/2, y+1/2, -z+1/2'
'-x, -y, -z'
'x, -y, z-1/2'
'-x+1/2, -y+1/2, -z'
'x+1/2, -y+1/2, z-1/2'

loop_
_atom_site_label
_atom_site_type_symbol
_atom_site_fract_x
_atom_site_fract_y
_atom_site_fract_z
_atom_site_U_iso_or_equiv
_atom_site_adp_type
_atom_site_occupancy
_atom_site_symmetry_multiplicity
_atom_site_calc_flag
_atom_site_refinement_flags
Fe1 Fe 0.81280(4) 0.15155(4) 0.85783(4) 0.03576(19) Uani 1 1 d .
P1 P 0.74888(7) 0.18085(6) 0.70357(7) 0.0312(2) Uani 1 1 d .
C1 C 0.6964(3) 0.1130(3) 0.8502(3) 0.0408(10) Uani 1 1 d .
O2 O 0.6265(2) 0.0848(2) 0.8539(2) 0.0558(8) Uani 1 1 d .
C3 C 0.8547(3) 0.1344(3) 0.9791(3) 0.0501(12) Uani 1 1 d .
O4 O 0.8814(3) 0.1251(2) 1.0583(2) 0.0739(11) Uani 1 1 d .
C5 C 0.9012(3) 0.0762(3) 0.8539(3) 0.0471(11) Uani 1 1 d .
O6 O 0.9611(3) 0.0291(2) 0.8617(3) 0.0732(11) Uani 1 1 d .
C7 C 0.8602(3) 0.2545(3) 0.8862(3) 0.0439(10) Uani 1 1 d .
O8 O 0.8935(3) 0.3184(2) 0.9129(2) 0.0568(9) Uani 1 1 d .
C11 C 0.7132(3) 0.0893(3) 0.6234(3) 0.0424(10) Uani 1 1 d .
C12 C 0.6519(4) 0.0267(3) 0.6525(4) 0.0594(13) Uani 1 1 d .
H12A H 0.6336 -0.0203 0.6091 0.089 Uiso 1 1 calc R
H12B H 0.592 0.0539 0.6515 0.089 Uiso 1 1 calc R
H12C H 0.691 0.0066 0.7155 0.089 Uiso 1 1 calc R
C13 C 0.8083(4) 0.0469(3) 0.6288(4) 0.0692(15) Uani 1 1 d .
H13A H 0.7919 -0.0041 0.5916 0.104 Uiso 1 1 calc R
H13B H 0.8492 0.0331 0.6937 0.104 Uiso 1 1 calc R
H13C H 0.8448 0.0845 0.6046 0.104 Uiso 1 1 calc R
C14 C 0.6552(4) 0.1131(3) 0.5208(3) 0.0538(12) Uani 1 1 d .
H14A H 0.6905 0.157 0.5033 0.081 Uiso 1 1 calc R
H14B H 0.5895 0.1331 0.5126 0.081 Uiso 1 1 calc R
H14C H 0.6486 0.0643 0.4814 0.081 Uiso 1 1 calc R
C15 C 0.6444(3) 0.2593(2) 0.6654(3) 0.0358(9) Uani 1 1 d .
C16 C 0.6318(3) 0.3041(3) 0.5748(3) 0.0464(11) Uani 1 1 d .
H16A H 0.5785 0.345 0.5595 0.07 Uiso 1 1 calc R
H16B H 0.6155 0.2635 0.5242 0.07 Uiso 1 1 calc R
H16C H 0.6934 0.3324 0.5827 0.07 Uiso 1 1 calc R
C17 C 0.6660(3) 0.3253(3) 0.7410(3) 0.0446(10) Uani 1 1 d .
H17A H 0.7278 0.3537 0.75 0.067 Uiso 1 1 calc R
H17B H 0.672 0.2988 0.7994 0.067 Uiso 1 1 calc R
H17C H 0.612 0.3657 0.7222 0.067 Uiso 1 1 calc R
C18 C 0.5476(3) 0.2158(3) 0.6544(3) 0.0431(10) Uani 1 1 d .
H18A H 0.5578 0.1835 0.7105 0.065 Uiso 1 1 calc R
H18B H 0.5271 0.1786 0.6005 0.065 Uiso 1 1 calc R
H18C H 0.4962 0.2576 0.6451 0.065 Uiso 1 1 calc R
O19 O 0.82443(18) 0.22434(17) 0.66297(18) 0.0370(6) Uani 1 1 d .
C20 C 0.9132(3) 0.2661(2) 0.7108(2) 0.0321(8) Uani 1 1 d .
C21 C 1 0.2222(3) 0.75 0.0339(12) Uani 1 2 d S
H21 H 1 0.1633 0.75 0.041 Uiso 1 2 calc SR
C22 C 0.9123(3) 0.3516(2) 0.7100(3) 0.0370(9) Uani 1 1 d .
H22 H 0.8519 0.381 0.6822 0.044 Uiso 1 1 calc R
C23 C 1 0.3938(4) 0.75 0.0394(13) Uani 1 2 d S
H23 H 1 0.4528 0.75 0.047 Uiso 1 2 calc SR

loop_
_atom_site_aniso_label
_atom_site_aniso_U_11
_atom_site_aniso_U_22
_atom_site_aniso_U_33
_atom_site_aniso_U_23
_atom_site_aniso_U_13
_atom_site_aniso_U_12
Fe1 0.0305(3) 0.0312(3) 0.0473(3) 0.0055(3) 0.0172(3) -0.0020(3)
P1 0.0256(5) 0.0285(5) 0.0448(5) -0.0012(4) 0.0194(4) -0.0006(4)
C1 0.039(2) 0.037(2) 0.049(2) 0.0062(19) 0.020(2) -0.001(2)
O2 0.0413(19) 0.058(2) 0.075(2) 0.0143(17) 0.0301(16) -0.0026(16)
C3 0.044(3) 0.043(3) 0.061(3) 0.009(2) 0.019(2) -0.015(2)
O4 0.086(3) 0.074(3) 0.055(2) 0.0124(18) 0.0203(19) -0.030(2)
C5 0.036(3) 0.040(3) 0.067(3) 0.011(2) 0.022(2) -0.004(2)
O6 0.046(2) 0.058(2) 0.117(3) 0.016(2) 0.034(2) 0.0169(19)
C7 0.046(3) 0.043(3) 0.040(2) 0.009(2) 0.015(2) -0.001(2)
O8 0.064(2) 0.0406(19) 0.0565(19) 0.0023(15) 0.0142(16) -0.0124(17)
C11 0.043(3) 0.034(2) 0.056(2) -0.0128(19) 0.025(2) -0.0055(19)
C12 0.071(4) 0.042(3) 0.070(3) -0.013(2) 0.033(3) -0.018(3)
C13 0.069(4) 0.059(3) 0.090(4) -0.024(3) 0.043(3) 0.011(3)
C14 0.056(3) 0.060(3) 0.049(3) -0.013(2) 0.026(2) -0.009(3)
C15 0.027(2) 0.037(2) 0.047(2) 0.0061(18) 0.0184(18) 0.0012(17)
C16 0.036(2) 0.049(3) 0.059(3) 0.016(2) 0.024(2) 0.006(2)
C17 0.037(2) 0.040(2) 0.058(3) 0.002(2) 0.020(2) 0.011(2)
C18 0.024(2) 0.054(3) 0.055(2) 0.005(2) 0.0192(19) -0.0007(19)
O19 0.0238(14) 0.0442(17) 0.0469(15) 0.0006(13) 0.0182(12) -0.0046(12)
C20 0.022(2) 0.039(2) 0.041(2) -0.0017(17) 0.0185(16) -0.0034(17)
C21 0.028(3) 0.032(3) 0.051(3) 0 0.027(3) 0
C22 0.028(2) 0.038(2) 0.050(2) 0.0050(19) 0.0203(18) 0.0062(18)
C23 0.036(3) 0.034(3) 0.054(3) 0 0.023(3) 0

loop_
_atom_type_symbol
_atom_type_description
_atom_type_scat_dispersion_real
_atom_type_scat_dispersion_imag
_atom_type_scat_source
C C 0.0033 0.0016 'International Tables Vol C Tables 4.2.6.8 and 6.1.1.4'
H H 0 0 'International Tables Vol C Tables 4.2.6.8 and 6.1.1.4'
O O 0.0106 0.006 'International Tables Vol C Tables 4.2.6.8 and 6.1.1.4'
P P 0.1023 0.0942 'International Tables Vol C Tables 4.2.6.8 and 6.1.1.4'
Fe Fe 0.3463 0.8444 'International Tables Vol C Tables 4.2.6.8 and 6.1.1.4'

loop_
_geom_angle_atom_site_label_1
_geom_angle_atom_site_label_2
_geom_angle_atom_site_label_3
_geom_angle
_geom_angle_site_symmetry_1
_geom_angle_site_symmetry_3
C3 Fe1 C1 86.37(19) . .
C3 Fe1 C7 86.67(19) . .
C1 Fe1 C7 127.7(2) . .
C3 Fe1 C5 88.9(2) . .
C1 Fe1 C5 116.97(19) . .
C7 Fe1 C5 114.6(2) . .
C3 Fe1 P1 175.01(17) . .
C1 Fe1 P1 90.95(13) . .
C7 Fe1 P1 91.66(13) . .
C5 Fe1 P1 96.12(15) . .
O19 P1 C11 97.54(17) . .
O19 P1 C15 100.70(15) . .
C11 P1 C15 109.57(19) . .
O19 P1 Fe1 116.11(11) . .
C11 P1 Fe1 115.99(15) . .
C15 P1 Fe1 114.71(12) . .
O2 C1 Fe1 173.2(4) . .
O4 C3 Fe1 178.4(5) . .
O6 C5 Fe1 172.5(4) . .
O8 C7 Fe1 173.6(4) . .
C13 C11 C12 108.9(4) . .
C13 C11 C14 106.8(4) . .
C12 C11 C14 108.8(4) . .
C13 C11 P1 107.7(3) . .
C12 C11 P1 111.1(3) . .
C14 C11 P1 113.3(3) . .
C11 C12 H12A 109.5 . .
C11 C12 H12B 109.5 . .
H12A C12 H12B 109.5 . .
C11 C12 H12C 109.5 . .
H12A C12 H12C 109.5 . .
H12B C12 H12C 109.5 . .
C11 C13 H13A 109.5 . .
C11 C13 H13B 109.5 . .
H13A C13 H13B 109.5 . .
C11 C13 H13C 109.5 . .
H13A C13 H13C 109.5 . .
H13B C13 H13C 109.5 . .
C11 C14 H14A 109.5 . .
C11 C14 H14B 109.5 . .
H14A C14 H14B 109.5 . .
C11 C14 H14C 109.5 . .
H14A C14 H14C 109.5 . .
H14B C14 H14C 109.5 . .
C17 C15 C16 107.5(3) . .
C17 C15 C18 107.8(3) . .
C16 C15 C18 110.0(3) . .
C17 C15 P1 108.9(3) . .
C16 C15 P1 112.9(3) . .
C18 C15 P1 109.6(3) . .
C15 C16 H16A 109.5 . .
C15 C16 H16B 109.5 . .
H16A C16 H16B 109.5 . .
C15 C16 H16C 109.5 . .
H16A C16 H16C 109.5 . .
H16B C16 H16C 109.5 . .
C15 C17 H17A 109.5 . .
C15 C17 H17B 109.5 . .
H17A C17 H17B 109.5 . .
C15 C17 H17C 109.5 . .
H17A C17 H17C 109.5 . .
H17B C17 H17C 109.5 . .
C15 C18 H18A 109.5 . .
C15 C18 H18B 109.5 . .
H18A C18 H18B 109.5 . .
C15 C18 H18C 109.5 . .
H18A C18 H18C 109.5 . .
H18B C18 H18C 109.5 . .
C20 O19 P1 129.3(2) . .
C21 C20 C22 121.4(4) . .
C21 C20 O19 120.1(4) . .
C22 C20 O19 118.2(3) . .
C20 C21 C20 118.3(5) 2_756 .
C20 C21 H21 120.9 2_756 .
C20 C21 H21 120.9 . .
C23 C22 C20 119.1(4) . .
C23 C22 H22 120.4 . .
C20 C22 H22 120.4 . .
C22 C23 C22 120.7(6) . 2_756
C22 C23 H23 119.6 . .
C22 C23 H23 119.6 2_756 .

loop_
_geom_bond_atom_site_label_1
_geom_bond_atom_site_label_2
_geom_bond_distance
_geom_bond_site_symmetry_2
Fe1 C3 1.770(5) .
Fe1 C1 1.785(4) .
Fe1 C7 1.786(5) .
Fe1 C5 1.800(5) .
Fe1 P1 2.2671(12) .
P1 O19 1.641(3) .
P1 C11 1.872(4) .
P1 C15 1.898(4) .
C1 O2 1.148(5) .
C3 O4 1.152(5) .
C5 O6 1.134(5) .
C7 O8 1.146(5) .
C11 C13 1.533(6) .
C11 C12 1.539(6) .
C11 C14 1.539(6) .
C12 H12A 0.98 .
C12 H12B 0.98 .
C12 H12C 0.98 .
C13 H13A 0.98 .
C13 H13B 0.98 .
C13 H13C 0.98 .
C14 H14A 0.98 .
C14 H14B 0.98 .
C14 H14C 0.98 .
C15 C17 1.527(6) .
C15 C16 1.536(5) .
C15 C18 1.537(5) .
C16 H16A 0.98 .
C16 H16B 0.98 .
C16 H16C 0.98 .
C17 H17A 0.98 .
C17 H17B 0.98 .
C17 H17C 0.98 .
C18 H18A 0.98 .
C18 H18B 0.98 .
C18 H18C 0.98 .
O19 C20 1.398(4) .
C20 C21 1.376(5) .
C20 C22 1.378(5) .
C21 C20 1.376(5) 2_756
C21 H21 0.95 .
C22 C23 1.374(5) .
C22 H22 0.95 .
C23 C22 1.374(5) 2_756
C23 H23 0.95 .

loop_
_geom_torsion_atom_site_label_1
_geom_torsion_atom_site_label_2
_geom_torsion_atom_site_label_3
_geom_torsion_atom_site_label_4
_geom_torsion
_geom_torsion_site_symmetry_4
C1 Fe1 P1 O19 178.19(18) .
C7 Fe1 P1 O19 50.44(19) .
C5 Fe1 P1 O19 -64.55(18) .
C1 Fe1 P1 C11 -68.1(2) .
C7 Fe1 P1 C11 164.1(2) .
C5 Fe1 P1 C11 49.1(2) .
C1 Fe1 P1 C15 61.2(2) .
C7 Fe1 P1 C15 -66.5(2) .
C5 Fe1 P1 C15 178.50(19) .
O19 P1 C11 C13 52.5(3) .
C15 P1 C11 C13 156.7(3) .
Fe1 P1 C11 C13 -71.5(3) .
O19 P1 C11 C12 171.7(3) .
C15 P1 C11 C12 -84.1(4) .
Fe1 P1 C11 C12 47.8(4) .
O19 P1 C11 C14 -65.4(3) .
C15 P1 C11 C14 38.8(4) .
Fe1 P1 C11 C14 170.6(3) .
O19 P1 C15 C17 -88.6(3) .
C11 P1 C15 C17 169.4(3) .
Fe1 P1 C15 C17 36.9(3) .
O19 P1 C15 C16 30.8(3) .
C11 P1 C15 C16 -71.3(3) .
Fe1 P1 C15 C16 156.2(3) .
O19 P1 C15 C18 153.8(3) .
C11 P1 C15 C18 51.7(3) .
Fe1 P1 C15 C18 -80.8(3) .
C11 P1 O19 C20 -142.8(3) .
C15 P1 O19 C20 105.5(3) .
Fe1 P1 O19 C20 -19.0(3) .
P1 O19 C20 C21 85.2(4) .
P1 O19 C20 C22 -100.6(4) .
C22 C20 C21 C20 0.3(2) 2_756
O19 C20 C21 C20 174.3(3) 2_756
C21 C20 C22 C23 -0.6(5) .
O19 C20 C22 C23 -174.7(3) .
C20 C22 C23 C22 0.3(2) 2_756
